data_2300025
_journal_name_full 'Journal of Applied Crystallography'
_journal_page_first 791
_journal_page_last 797
_journal_paper_doi 10.1107/S0021889804017832
_journal_volume 37
_journal_year 2004
_chemical_formula_sum 'C6 H6 N12 O12'
_chemical_formula_weight 438.23
_space_group_IT_number 14
_symmetry_cell_setting monoclinic
_symmetry_space_group_name_Hall '-P 2yn'
_symmetry_space_group_name_H-M 'P 1 21/n 1'
_cell_angle_alpha 90.00
_cell_angle_beta 106.920(2)
_cell_angle_gamma 90.00
_cell_formula_units_Z 4
_cell_length_a 8.8628(11)
_cell_length_b 12.5928(16)
_cell_length_c 13.3947(17)
_cell_measurement_temperature 298.0(10)
_cell_volume 1430.2(3)
_diffrn_ambient_temperature 298.0(10)
_exptl_crystal_density_diffrn 2.035
_cod_depositor_comments
;
The following automatic conversions were performed:
'_symmetry_cell_setting' value 'Monoclinic' changed to 'monoclinic'
according to '/home/saulius/struct/CIF-dictionaries/cif_core.dic'
dictionary named 'cif_core.dic' version 2.4.1 from 2010-06-29.

Automatic conversion script
Id: cif_fix_enum 1527 2010-12-29 10:47:43Z saulius 
;
_cod_original_sg_symbol_H-M 'P 21/n'
_cod_database_code 2300025

loop_
_symmetry_equiv_pos_as_xyz
'x, y, z'
'-x+1/2, y+1/2, -z+1/2'
'-x, -y, -z'
'x-1/2, -y-1/2, z-1/2'

loop_
_atom_site_label
_atom_site_fract_x
_atom_site_fract_y
_atom_site_fract_z
_atom_site_U_iso_or_equiv
_atom_site_adp_type
_atom_site_calc_flag
_atom_site_refinement_flags
_atom_site_occupancy
_atom_site_disorder_assembly
_atom_site_disorder_group
_atom_site_type_symbol
C1 0.4311(3) -0.23426(18) 0.21368(18) 0.0226(5) Uani d . 1 . . C
H1 0.389(3) -0.297(2) 0.1834(18) 0.029(7) Uiso d . 1 . . H
C3 0.6578(3) -0.11856(18) 0.22188(17) 0.0235(5) Uani d . 1 . . C
H3 0.746(3) -0.1124(17) 0.1963(17) 0.024(6) Uiso d . 1 . . H
C5 0.5852(3) -0.06188(18) 0.37374(18) 0.0229(5) Uani d . 1 . . C
H5 0.628(3) -0.0344(17) 0.4418(18) 0.023(6) Uiso d . 1 . . H
C7 0.5456(3) -0.01946(18) 0.19291(17) 0.0231(5) Uani d . 1 . . C
H7 0.582(3) 0.0302(17) 0.1539(16) 0.021(6) Uiso d . 1 . . H
C9 0.3175(3) -0.13616(18) 0.18368(18) 0.0235(5) Uani d . 1 . . C
H9 0.221(3) -0.1552(18) 0.1344(17) 0.024(6) Uiso d . 1 . . H
C11 0.4378(3) -0.13681(17) 0.36616(18) 0.0220(5) Uani d . 1 . . C
H11 0.420(3) -0.1383(18) 0.4300(18) 0.030(7) Uiso d . 1 . . H
N1 0.6462(3) -0.29780(17) 0.14733(16) 0.0334(5) Uani d . 1 . . N
N2 0.5678(2) -0.21221(14) 0.17942(14) 0.0242(5) Uani d . 1 . . N
N3 0.7865(2) -0.19742(16) 0.39606(16) 0.0301(5) Uani d . 1 . . N
N4 0.7066(2) -0.11325(14) 0.33720(14) 0.0238(4) Uani d . 1 . . N
N5 0.4523(2) 0.10326(15) 0.30473(16) 0.0265(5) Uani d . 1 . . N
N6 0.5518(2) 0.02215(14) 0.29654(13) 0.0221(4) Uani d . 1 . . N
N7 0.3128(3) -0.01271(17) 0.03894(15) 0.0308(5) Uani d . 1 . . N
N8 0.3894(2) -0.05447(15) 0.13678(14) 0.0260(5) Uani d . 1 . . N
N9 0.1521(3) -0.10523(16) 0.30145(18) 0.0322(5) Uani d . 1 . . N
N10 0.3028(2) -0.09681(15) 0.28366(14) 0.0233(4) Uani d . 1 . . N
N11 0.4182(2) -0.33030(15) 0.37243(17) 0.0299(5) Uani d . 1 . . N
N12 0.4725(2) -0.24022(13) 0.32829(14) 0.0222(4) Uani d . 1 . . N
O1 0.5890(3) -0.38519(15) 0.14840(18) 0.0583(6) Uani d . 1 . . O
O2 0.7598(2) -0.27482(15) 0.11910(14) 0.0425(5) Uani d . 1 . . O
O3 0.8488(2) -0.26021(14) 0.35129(15) 0.0425(5) Uani d . 1 . . O
O4 0.7889(2) -0.19887(15) 0.48707(14) 0.0452(5) Uani d . 1 . . O
O5 0.4238(2) 0.11200(13) 0.38849(13) 0.0364(4) Uani d . 1 . . O
O6 0.4058(2) 0.16054(12) 0.22897(13) 0.0333(4) Uani d . 1 . . O
O7 0.1913(3) -0.05533(17) -0.00819(14) 0.0549(6) Uani d . 1 . . O
O8 0.3753(2) 0.06240(14) 0.00985(13) 0.0380(5) Uani d . 1 . . O
O9 0.0395(2) -0.11530(14) 0.22564(15) 0.0407(5) Uani d . 1 . . O
O10 0.1525(2) -0.09586(16) 0.39190(16) 0.0529(6) Uani d . 1 . . O
O11 0.4019(2) -0.31862(14) 0.45821(15) 0.0457(5) Uani d . 1 . . O
O12 0.4020(2) -0.41139(13) 0.32126(14) 0.0389(5) Uani d . 1 . . O

loop_
_atom_site_aniso_label
_atom_site_aniso_U_11
_atom_site_aniso_U_22
_atom_site_aniso_U_33
_atom_site_aniso_U_12
_atom_site_aniso_U_13
_atom_site_aniso_U_23
C1 0.0235(13) 0.0202(12) 0.0234(13) -0.0010(10) 0.0058(10) -0.0026(10)
C3 0.0213(13) 0.0297(13) 0.0199(12) 0.0009(11) 0.0067(10) 0.0016(10)
C5 0.0251(13) 0.0238(12) 0.0173(12) -0.0005(10) 0.0025(10) -0.0012(10)
C7 0.0226(13) 0.0269(12) 0.0204(12) -0.0018(11) 0.0073(10) 0.0026(10)
C9 0.0202(13) 0.0250(12) 0.0226(12) -0.0009(10) 0.0020(10) -0.0012(10)
C11 0.0247(14) 0.0213(11) 0.0194(12) 0.0009(10) 0.0056(10) -0.0006(9)
N1 0.0348(13) 0.0339(13) 0.0313(12) 0.0101(11) 0.0093(10) -0.0023(9)
N2 0.0239(12) 0.0253(10) 0.0238(11) 0.0011(9) 0.0075(9) -0.0066(8)
N3 0.0245(12) 0.0336(12) 0.0282(12) 0.0043(10) 0.0016(9) 0.0034(9)
N4 0.0200(10) 0.0276(10) 0.0216(10) 0.0027(9) 0.0024(8) 0.0017(8)
N5 0.0227(11) 0.0238(10) 0.0323(12) -0.0051(9) 0.0069(9) -0.0028(9)
N6 0.0244(11) 0.0202(10) 0.0214(10) 0.0004(9) 0.0060(8) -0.0004(8)
N7 0.0341(13) 0.0345(12) 0.0215(11) 0.0109(11) 0.0044(10) -0.0002(9)
N8 0.0233(12) 0.0313(11) 0.0191(10) 0.0005(9) -0.0005(8) 0.0064(8)
N9 0.0277(13) 0.0268(11) 0.0461(14) 0.0025(10) 0.0169(11) 0.0069(10)
N10 0.0183(11) 0.0270(10) 0.0261(11) 0.0001(8) 0.0086(8) -0.0006(8)
N11 0.0255(12) 0.0238(11) 0.0394(13) 0.0002(9) 0.0079(10) 0.0065(10)
N12 0.0267(11) 0.0183(9) 0.0216(10) -0.0008(8) 0.0071(8) -0.0002(7)
O1 0.0538(15) 0.0287(11) 0.0991(18) 0.0040(10) 0.0331(13) -0.0134(11)
O2 0.0406(12) 0.0514(12) 0.0433(11) 0.0144(10) 0.0244(10) 0.0020(9)
O3 0.0395(12) 0.0467(11) 0.0433(11) 0.0198(10) 0.0153(9) 0.0084(9)
O4 0.0521(13) 0.0574(12) 0.0206(10) 0.0130(10) 0.0021(8) 0.0093(9)
O5 0.0429(12) 0.0379(10) 0.0316(10) 0.0030(9) 0.0161(8) -0.0081(8)
O6 0.0345(11) 0.0251(9) 0.0392(10) 0.0037(8) 0.0089(8) 0.0079(8)
O7 0.0479(13) 0.0612(14) 0.0373(11) -0.0059(11) -0.0165(10) 0.0009(10)
O8 0.0431(12) 0.0428(11) 0.0310(10) 0.0096(9) 0.0153(9) 0.0150(8)
O9 0.0201(10) 0.0395(10) 0.0595(13) -0.0018(9) 0.0068(9) 0.0067(9)
O10 0.0460(13) 0.0737(15) 0.0507(13) 0.0092(11) 0.0324(10) 0.0042(11)
O11 0.0643(15) 0.0405(11) 0.0418(12) -0.0018(10) 0.0306(10) 0.0095(9)
O12 0.0412(12) 0.0206(9) 0.0520(12) -0.0046(8) 0.0092(9) -0.0026(8)

loop_
_geom_bond_atom_site_label_1
_geom_bond_atom_site_label_2
_geom_bond_site_symmetry_2
_geom_bond_distance
_geom_bond_publ_flag
C1 N2 . 1.442(3) ?
C1 N12 . 1.473(3) ?
C1 C9 . 1.571(3) ?
C1 H1 . 0.92(2) ?
C3 N2 . 1.445(3) ?
C3 N4 . 1.480(3) ?
C3 C7 . 1.573(3) ?
C3 H3 . 0.94(2) ?
C5 N6 . 1.449(3) ?
C5 N4 . 1.457(3) ?
C5 C11 . 1.590(3) ?
C5 H5 . 0.95(2) ?
C7 N8 . 1.439(3) ?
C7 N6 . 1.470(3) ?
C7 H7 . 0.93(2) ?
C9 N8 . 1.446(3) ?
C9 N10 . 1.469(3) ?
C9 H9 . 0.95(2) ?
C11 N10 . 1.462(3) ?
C11 N12 . 1.462(3) ?
C11 H11 . 0.91(2) ?
N1 O2 . 1.210(3) ?
N1 O1 . 1.213(3) ?
N1 N2 . 1.415(3) ?
N3 O4 . 1.213(2) ?
N3 O3 . 1.218(3) ?
N3 N4 . 1.386(3) ?
N5 O6 . 1.215(2) ?
N5 O5 . 1.225(2) ?
N5 N6 . 1.374(3) ?
N7 O7 . 1.204(3) ?
N7 O8 . 1.216(3) ?
N7 N8 . 1.392(3) ?
N9 O9 . 1.205(3) ?
N9 O10 . 1.216(3) ?
N9 N10 . 1.427(3) ?
N11 O11 . 1.208(3) ?
N11 O12 . 1.215(2) ?
N11 N12 . 1.426(3) ?

loop_
_cod_related_entry_id
_cod_related_entry_database
_cod_related_entry_code
1 ChemSpider 8064994
